data_4303568
loop_
_publ_author_name
'Kuppuswamy Arumugam'
'Mohamed C. Shaw'
'P. Chandrasekaran'
'Dino Villagr\'an'
'Thomas G. Gray'
'Joel T. Mague'
'James P. Donahue'

_publ_contact_author 'James P. Donahue'
_publ_contact_author_address
;
   James P. Donahue
   Department of Chemistry
   Tulane University
   Percival Stern Hall, Room 2015
   6400 Freret Street
   New Orleans, Louisiana 70118-5698
;
_publ_contact_author_email donahue@tulane.edu
_publ_section_title
;
Synthesis, Structures, and Properties of 1,2,4,5-Benzenetetrathiolate
Linked Group 10 Metal Complexes
;
_journal_name_full 'Inorganic Chemistry'
_journal_page_first 10591
_journal_page_last 10607
_journal_paper_doi 10.1021/ic901257s
_journal_volume 48
_journal_year 2009
_chemical_formula_sum 'C33 H26 Ni O P2 S4'
_chemical_formula_weight 687.43
_chemical_name_systematic
; 
 ? 
;
_space_group_IT_number 14
_symmetry_cell_setting monoclinic
_symmetry_space_group_name_Hall '-P 2yn'
_symmetry_space_group_name_H-M 'P 1 21/n 1'
_atom_sites_solution_hydrogens geom
_atom_sites_solution_primary direct
_atom_sites_solution_secondary difmap
_audit_creation_method SHELXL-97
_cell_angle_alpha 90.00
_cell_angle_beta 98.452(3)
_cell_angle_gamma 90.00
_cell_formula_units_Z 4
_cell_length_a 9.7737(17)
_cell_length_b 16.691(3)
_cell_length_c 18.727(3)
_cell_measurement_reflns_used 6287
_cell_measurement_temperature 100(2)
_cell_measurement_theta_max 27.2625
_cell_measurement_theta_min 2.2305
_cell_volume 3021.8(9)
_computing_cell_refinement 'Bruker SMART (Bruker-AXS, 2000)'
_computing_data_collection 'Bruker SMART (Bruker-AXS, 2000)'
_computing_data_reduction 'Bruker SAINT+ (Bruker-AXS, 2004)'
_computing_molecular_graphics 'Bruker SHELXTL (Bruker-AXS, 2000a)'
_computing_publication_material 'Bruker SHELXTL (Bruker-AXS, 2000a)'
_computing_structure_refinement 'SHELXL-97 (Sheldrick, 1997)'
_computing_structure_solution 'SHELXS-97 (Sheldrick, 1990)'
_diffrn_ambient_temperature 100(2)
_diffrn_measured_fraction_theta_full 0.969
_diffrn_measured_fraction_theta_max 0.969
_diffrn_measurement_device_type 'Bruker-AXS SMART APEX'
_diffrn_measurement_method 'phi and omega scans'
_diffrn_radiation_monochromator graphite
_diffrn_radiation_source 'fine-focus sealed tube'
_diffrn_radiation_type MoK\a
_diffrn_radiation_wavelength 0.71073
_diffrn_reflns_av_R_equivalents 0.0634
_diffrn_reflns_av_sigmaI/netI 0.0672
_diffrn_reflns_limit_h_max 12
_diffrn_reflns_limit_h_min -13
_diffrn_reflns_limit_k_max 22
_diffrn_reflns_limit_k_min -22
_diffrn_reflns_limit_l_max 24
_diffrn_reflns_limit_l_min -23
_diffrn_reflns_number 27386
_diffrn_reflns_theta_full 28.31
_diffrn_reflns_theta_max 28.31
_diffrn_reflns_theta_min 1.64
_diffrn_standards_number 0
_exptl_absorpt_coefficient_mu 1.052
_exptl_absorpt_correction_T_max 0.9021
_exptl_absorpt_correction_T_min 0.5480
_exptl_absorpt_correction_type multi-scan
_exptl_absorpt_process_details 'SADABS (Sheldrick, 2002)'
_exptl_crystal_colour orange
_exptl_crystal_density_diffrn 1.511
_exptl_crystal_density_method 'not measured'
_exptl_crystal_description block
_exptl_crystal_F_000 1416
_exptl_crystal_size_max 0.65
_exptl_crystal_size_mid 0.14
_exptl_crystal_size_min 0.10
_refine_diff_density_max 0.808
_refine_diff_density_min -0.697
_refine_diff_density_rms 0.093
_refine_ls_extinction_method none
_refine_ls_goodness_of_fit_ref 1.030
_refine_ls_hydrogen_treatment constr
_refine_ls_matrix_type full
_refine_ls_number_parameters 423
_refine_ls_number_reflns 7281
_refine_ls_number_restraints 0
_refine_ls_restrained_S_all 1.030
_refine_ls_R_factor_all 0.0918
_refine_ls_R_factor_gt 0.0577
_refine_ls_shift/su_max 0.001
_refine_ls_shift/su_mean 0.000
_refine_ls_structure_factor_coef Fsqd
_refine_ls_weighting_details 'calc w=1/[\s^2^(Fo^2^)+(0.0491P)^2^+3.6053P] where P=(Fo^2^+2Fc^2^)/3'
_refine_ls_weighting_scheme calc
_refine_ls_wR_factor_gt 0.1165
_refine_ls_wR_factor_ref 0.1313
_reflns_number_gt 5045
_reflns_number_total 7281
_reflns_threshold_expression >2\s(I)
_cod_data_source_file ic901257s_si_001_03.cif
_cod_data_source_block jpd83
_cod_database_code 4303568

loop_
_symmetry_equiv_pos_as_xyz
'x, y, z'
'-x+1/2, y+1/2, -z+1/2'
'-x, -y, -z'
'x-1/2, -y-1/2, z-1/2'

loop_
_atom_site_label
_atom_site_type_symbol
_atom_site_fract_x
_atom_site_fract_y
_atom_site_fract_z
_atom_site_U_iso_or_equiv
_atom_site_adp_type
_atom_site_occupancy
_atom_site_symmetry_multiplicity
_atom_site_calc_flag
_atom_site_refinement_flags
_atom_site_disorder_assembly
_atom_site_disorder_group
Ni1 Ni -0.87083(4) 0.05767(3) 1.19607(2) 0.02225(13) Uani 1 1 d . . .
P1 P -0.81505(10) -0.05746(7) 1.24459(6) 0.0385(3) Uani 1 1 d . A .
P2 P -1.07388(8) 0.03847(6) 1.22549(5) 0.0228(2) Uani 1 1 d . A .
S1A S -0.6624(13) 0.0934(6) 1.1732(5) 0.0220(16) Uani 0.282(2) 1 d P A 1
S2A S -0.9490(16) 0.1700(11) 1.1319(9) 0.046(4) Uani 0.282(2) 1 d P A 1
S3A S -0.4547(5) 0.3319(4) 1.0168(3) 0.0487(5) Uani 0.282(2) 1 d P A 1
S4A S -0.7309(5) 0.4037(3) 0.9811(3) 0.0382(4) Uani 0.282(2) 1 d P A 1
O1A O -0.5042(13) 0.4587(7) 0.9361(7) 0.0533(12) Uani 0.282(2) 1 d P A 1
C1A C -0.690(3) 0.177(2) 1.1198(18) 0.0280(19) Uani 0.282(2) 1 d P A 1
C2A C -0.808(6) 0.215(3) 1.105(3) 0.024(3) Uani 0.282(2) 1 d P A 1
C3A C -0.590(2) 0.2806(15) 1.0521(13) 0.0349(17) Uani 0.282(2) 1 d P A 1
C4A C -0.717(2) 0.3144(14) 1.0334(13) 0.0292(16) Uani 0.282(2) 1 d P A 1
C5A C -0.570(2) 0.2140(16) 1.0916(12) 0.0369(17) Uani 0.282(2) 1 d P A 1
H5A H -0.4806 0.1907 1.1017 0.044 Uiso 0.282(2) 1 calc PR A 1
C6A C -0.831(2) 0.2840(15) 1.0597(14) 0.0237(14) Uani 0.282(2) 1 d P A 1
H6A H -0.9203 0.3076 1.0483 0.028 Uiso 0.282(2) 1 calc PR A 1
C7A C -0.5568(18) 0.4088(11) 0.9714(10) 0.0474(18) Uani 0.282(2) 1 d P A 1
S1B S -0.6588(6) 0.0738(3) 1.1856(3) 0.0350(9) Uani 0.718(2) 1 d P A 2
S2B S -0.9410(4) 0.1611(4) 1.1366(3) 0.0208(7) Uani 0.718(2) 1 d P A 2
S3B S -0.39599(18) 0.29825(12) 1.03862(10) 0.0487(5) Uani 0.718(2) 1 d P A 2
S4B S -0.66002(19) 0.38358(9) 0.99321(9) 0.0382(4) Uani 0.718(2) 1 d P A 2
O1B O -0.4187(5) 0.4280(3) 0.9583(3) 0.0533(12) Uani 0.718(2) 1 d P A 2
C1B C -0.6597(9) 0.1594(7) 1.1304(6) 0.0280(19) Uani 0.718(2) 1 d P A 2
C2B C -0.788(2) 0.1976(8) 1.1070(11) 0.024(3) Uani 0.718(2) 1 d P A 2
C3B C -0.5434(6) 0.2570(5) 1.0664(4) 0.0349(17) Uani 0.718(2) 1 d P A 2
C4B C -0.6673(7) 0.2962(5) 1.0444(4) 0.0292(16) Uani 0.718(2) 1 d P A 2
C5B C -0.5393(7) 0.1891(5) 1.1097(4) 0.0369(17) Uani 0.718(2) 1 d P A 2
H5B H -0.4536 0.1630 1.1251 0.044 Uiso 0.718(2) 1 calc PR A 2
C6B C -0.7901(7) 0.2669(5) 1.0653(5) 0.0237(14) Uani 0.718(2) 1 d P A 2
H6B H -0.8748 0.2944 1.0509 0.028 Uiso 0.718(2) 1 calc PR A 2
C7B C -0.4797(7) 0.3803(4) 0.9902(4) 0.0474(18) Uani 0.718(2) 1 d P A 2
C8 C -1.2034(3) 0.0003(2) 1.15401(19) 0.0256(7) Uani 1 1 d . . .
C9 C -1.3327(3) -0.0260(2) 1.1680(2) 0.0340(9) Uani 1 1 d . A .
H9 H -1.3560 -0.0223 1.2154 0.041 Uiso 1 1 calc R . .
C10 C -1.4263(4) -0.0573(2) 1.1129(3) 0.0396(10) Uani 1 1 d . . .
H10 H -1.5156 -0.0729 1.1220 0.048 Uiso 1 1 calc R A .
C11 C -1.3917(4) -0.0662(2) 1.0447(2) 0.0420(11) Uani 1 1 d . A .
H11 H -1.4564 -0.0890 1.0074 0.050 Uiso 1 1 calc R . .
C12 C -1.2629(4) -0.0420(2) 1.0301(2) 0.0394(10) Uani 1 1 d . . .
H12 H -1.2387 -0.0489 0.9832 0.047 Uiso 1 1 calc R A .
C13 C -1.1697(4) -0.0077(2) 1.0846(2) 0.0316(8) Uani 1 1 d . A .
H13 H -1.0823 0.0104 1.0745 0.038 Uiso 1 1 calc R . .
C14 C -1.1448(3) 0.1247(2) 1.26648(17) 0.0252(8) Uani 1 1 d . . .
C15 C -1.0542(4) 0.1749(2) 1.3089(2) 0.0316(8) Uani 1 1 d . A .
H15 H -0.9577 0.1640 1.3147 0.038 Uiso 1 1 calc R . .
C16 C -1.1009(4) 0.2402(2) 1.3430(2) 0.0345(9) Uani 1 1 d . . .
H16 H -1.0365 0.2737 1.3719 0.041 Uiso 1 1 calc R A .
C17 C -1.2390(4) 0.2575(3) 1.3357(2) 0.0378(9) Uani 1 1 d . A .
H17 H -1.2710 0.3032 1.3586 0.045 Uiso 1 1 calc R . .
C18 C -1.3296(4) 0.2078(3) 1.2951(3) 0.0751(19) Uani 1 1 d . . .
H18 H -1.4259 0.2188 1.2903 0.090 Uiso 1 1 calc R A .
C19 C -1.2844(4) 0.1412(3) 1.2603(3) 0.0690(17) Uani 1 1 d . A .
H19 H -1.3495 0.1072 1.2323 0.083 Uiso 1 1 calc R . .
C20 C -0.6512(4) -0.0653(3) 1.30384(19) 0.0408(11) Uani 1 1 d . . .
C21 C -0.5490(3) -0.1202(2) 1.29572(18) 0.0272(8) Uani 1 1 d . A .
H21 H -0.5642 -0.1583 1.2577 0.033 Uiso 1 1 calc R . .
C22 C -0.4246(4) -0.1209(2) 1.3421(2) 0.0349(9) Uani 1 1 d . . .
H22 H -0.3565 -0.1602 1.3366 0.042 Uiso 1 1 calc R A .
C23 C -0.4000(6) -0.0643(3) 1.3963(2) 0.0641(16) Uani 1 1 d . A .
H23 H -0.3137 -0.0633 1.4272 0.077 Uiso 1 1 calc R . .
C24 C -0.5013(7) -0.0094(4) 1.4051(3) 0.100(3) Uani 1 1 d . . .
H24 H -0.4851 0.0289 1.4429 0.120 Uiso 1 1 calc R A .
C25 C -0.6258(6) -0.0094(4) 1.3598(2) 0.084(2) Uani 1 1 d . A .
H25 H -0.6948 0.0288 1.3667 0.101 Uiso 1 1 calc R . .
C26 C -0.8180(4) -0.1384(3) 1.1802(2) 0.0392(10) Uani 1 1 d . . .
C27 C -0.8129(4) -0.2187(3) 1.2020(3) 0.0449(11) Uani 1 1 d . A .
H27 H -0.8006 -0.2309 1.2520 0.054 Uiso 1 1 calc R . .
C28 C -0.8251(4) -0.2802(3) 1.1526(3) 0.0574(14) Uani 1 1 d . . .
H28 H -0.8217 -0.3343 1.1685 0.069 Uiso 1 1 calc R A .
C29 C -0.8423(5) -0.2626(3) 1.0799(3) 0.0677(16) Uani 1 1 d . A .
H29 H -0.8513 -0.3048 1.0455 0.081 Uiso 1 1 calc R . .
C30 C -0.8465(6) -0.1833(3) 1.0566(3) 0.0705(16) Uani 1 1 d . . .
H30 H -0.8580 -0.1713 1.0065 0.085 Uiso 1 1 calc R A .
C31 C -0.8338(4) -0.1220(3) 1.1070(2) 0.0519(12) Uani 1 1 d . A .
H31 H -0.8360 -0.0679 1.0911 0.062 Uiso 1 1 calc R . .
C33 C -1.0613(4) -0.0406(3) 1.2944(3) 0.0600(16) Uani 1 1 d . . .
H33A H -1.0340 -0.0162 1.3425 0.072 Uiso 1 1 calc R A 1
H33B H -1.1535 -0.0653 1.2938 0.072 Uiso 1 1 calc R A 1
C34A C -0.9685(8) -0.0990(5) 1.2843(4) 0.0283(13) Uani 0.505(7) 1 d P A 1
H34A H -1.0151 -0.1404 1.2515 0.034 Uiso 0.505(7) 1 calc PR A 1
H34B H -0.9350 -0.1249 1.3312 0.034 Uiso 0.505(7) 1 calc PR A 1
C34B C -0.9220(8) -0.0718(5) 1.3174(4) 0.0283(13) Uani 0.495(7) 1 d P A 2
H34C H -0.9270 -0.1295 1.3290 0.034 Uiso 0.495(7) 1 calc PR A 2
H34D H -0.8792 -0.0434 1.3615 0.034 Uiso 0.495(7) 1 calc PR A 2

loop_
_atom_site_aniso_label
_atom_site_aniso_U_11
_atom_site_aniso_U_22
_atom_site_aniso_U_33
_atom_site_aniso_U_23
_atom_site_aniso_U_13
_atom_site_aniso_U_12
Ni1 0.0118(2) 0.0388(3) 0.0162(2) -0.00025(19) 0.00218(15) 0.00085(18)
P1 0.0230(5) 0.0609(7) 0.0347(6) 0.0187(5) 0.0143(4) 0.0216(5)
P2 0.0136(4) 0.0367(5) 0.0188(4) 0.0067(4) 0.0048(3) 0.0068(4)
S1A 0.014(2) 0.037(4) 0.015(3) 0.010(3) -0.001(2) -0.007(3)
S2A 0.052(6) 0.048(6) 0.035(4) 0.030(4) -0.003(3) -0.008(4)
S3A 0.0288(9) 0.0621(13) 0.0551(11) 0.0067(8) 0.0059(8) -0.0285(8)
S4A 0.0428(10) 0.0245(8) 0.0509(9) -0.0051(6) 0.0193(9) -0.0155(7)
O1A 0.055(3) 0.046(3) 0.064(3) 0.000(2) 0.021(3) -0.031(2)
C1A 0.011(5) 0.043(6) 0.028(4) -0.002(4) -0.003(3) -0.007(3)
C2A 0.031(7) 0.021(7) 0.022(2) -0.010(5) 0.007(4) -0.011(5)
C3A 0.021(4) 0.048(5) 0.036(4) -0.005(3) 0.003(3) -0.021(3)
C4A 0.032(5) 0.031(5) 0.026(3) -0.006(3) 0.006(4) -0.017(3)
C5A 0.016(3) 0.060(6) 0.033(4) 0.006(3) -0.002(3) -0.016(3)
C6A 0.024(4) 0.024(4) 0.023(2) -0.008(3) 0.007(3) -0.002(3)
C7A 0.046(4) 0.046(5) 0.054(4) -0.015(3) 0.018(4) -0.028(3)
S1B 0.0128(8) 0.055(2) 0.0374(18) 0.0182(12) 0.0036(11) -0.0017(13)
S2B 0.0146(11) 0.0287(14) 0.0205(14) 0.0042(14) 0.0070(10) -0.0034(9)
S3B 0.0288(9) 0.0621(13) 0.0551(11) 0.0067(8) 0.0059(8) -0.0285(8)
S4B 0.0428(10) 0.0245(8) 0.0509(9) -0.0051(6) 0.0193(9) -0.0155(7)
O1B 0.055(3) 0.046(3) 0.064(3) 0.000(2) 0.021(3) -0.031(2)
C1B 0.011(5) 0.043(6) 0.028(4) -0.002(4) -0.003(3) -0.007(3)
C2B 0.031(7) 0.021(7) 0.022(2) -0.010(5) 0.007(4) -0.011(5)
C3B 0.021(4) 0.048(5) 0.036(4) -0.005(3) 0.003(3) -0.021(3)
C4B 0.032(5) 0.031(5) 0.026(3) -0.006(3) 0.006(4) -0.017(3)
C5B 0.016(3) 0.060(6) 0.033(4) 0.006(3) -0.002(3) -0.016(3)
C6B 0.024(4) 0.024(4) 0.023(2) -0.008(3) 0.007(3) -0.002(3)
C7B 0.046(4) 0.046(5) 0.054(4) -0.015(3) 0.018(4) -0.028(3)
C8 0.0180(16) 0.028(2) 0.0311(19) 0.0036(15) 0.0031(14) -0.0007(14)
C9 0.0181(17) 0.041(2) 0.044(2) 0.0108(19) 0.0077(16) 0.0034(16)
C10 0.0171(17) 0.036(2) 0.065(3) 0.010(2) 0.0029(18) -0.0006(16)
C11 0.030(2) 0.033(2) 0.058(3) 0.003(2) -0.0140(19) -0.0015(17)
C12 0.039(2) 0.041(2) 0.037(2) -0.0103(18) 0.0015(18) -0.0070(18)
C13 0.0245(18) 0.038(2) 0.034(2) -0.0063(17) 0.0085(15) -0.0071(16)
C14 0.0160(15) 0.041(2) 0.0192(17) 0.0011(15) 0.0044(13) 0.0061(15)
C15 0.0183(17) 0.040(2) 0.036(2) 0.0052(17) -0.0004(15) 0.0032(15)
C16 0.033(2) 0.041(2) 0.028(2) 0.0005(17) -0.0020(16) 0.0011(18)
C17 0.034(2) 0.044(2) 0.039(2) -0.0077(19) 0.0165(18) 0.0020(18)
C18 0.019(2) 0.088(4) 0.117(5) -0.053(4) 0.003(3) 0.016(2)
C19 0.017(2) 0.087(4) 0.097(4) -0.056(3) -0.010(2) 0.011(2)
C20 0.048(2) 0.056(3) 0.0176(18) -0.0010(18) 0.0017(17) 0.031(2)
C21 0.0255(18) 0.035(2) 0.0214(18) -0.0003(15) 0.0056(14) 0.0080(15)
C22 0.033(2) 0.037(2) 0.033(2) 0.0014(17) -0.0006(16) 0.0117(17)
C23 0.080(4) 0.058(3) 0.041(3) -0.017(2) -0.034(2) 0.036(3)
C24 0.143(6) 0.100(5) 0.040(3) -0.041(3) -0.049(3) 0.085(4)
C25 0.109(5) 0.100(5) 0.035(3) -0.029(3) -0.020(3) 0.080(4)
C26 0.0140(16) 0.056(3) 0.045(2) 0.011(2) -0.0045(16) -0.0025(17)
C27 0.0179(18) 0.057(3) 0.058(3) 0.016(2) 0.0006(18) -0.0110(18)
C28 0.034(2) 0.053(3) 0.078(4) 0.009(3) -0.017(2) -0.018(2)
C29 0.059(3) 0.058(3) 0.074(4) 0.001(3) -0.029(3) -0.023(3)
C30 0.075(4) 0.077(4) 0.047(3) 0.003(3) -0.032(3) -0.012(3)
C31 0.044(3) 0.056(3) 0.047(3) 0.011(2) -0.019(2) -0.006(2)
C33 0.032(2) 0.092(4) 0.062(3) 0.055(3) 0.026(2) 0.032(2)
C34A 0.024(3) 0.048(4) 0.014(3) 0.007(3) 0.006(2) 0.012(3)
C34B 0.024(3) 0.048(4) 0.014(3) 0.007(3) 0.006(2) 0.012(3)

loop_
_atom_type_symbol
_atom_type_description
_atom_type_scat_dispersion_real
_atom_type_scat_dispersion_imag
_atom_type_scat_source
C C 0.0033 0.0016 'International Tables Vol C Tables 4.2.6.8 and 6.1.1.4'
H H 0.0000 0.0000 'International Tables Vol C Tables 4.2.6.8 and 6.1.1.4'
O O 0.0106 0.0060 'International Tables Vol C Tables 4.2.6.8 and 6.1.1.4'
P P 0.1023 0.0942 'International Tables Vol C Tables 4.2.6.8 and 6.1.1.4'
S S 0.1246 0.1234 'International Tables Vol C Tables 4.2.6.8 and 6.1.1.4'
Ni Ni 0.3393 1.1124 'International Tables Vol C Tables 4.2.6.8 and 6.1.1.4'

loop_
_geom_angle_atom_site_label_1
_geom_angle_atom_site_label_2
_geom_angle_atom_site_label_3
_geom_angle
_geom_angle_site_symmetry_1
_geom_angle_site_symmetry_3
_geom_angle_publ_flag
S2B Ni1 S1B 95.37(14) . . ?
S2B Ni1 P2 90.94(10) . . ?
S1B Ni1 P2 170.49(12) . . ?
S2B Ni1 P1 171.97(13) . . ?
S1B Ni1 P1 87.83(11) . . ?
P2 Ni1 P1 86.86(4) . . ?
S2B Ni1 S1A 85.1(3) . . ?
S1B Ni1 S1A 10.3(3) . . ?
P2 Ni1 S1A 172.2(3) . . ?
P1 Ni1 S1A 97.9(2) . . ?
S2B Ni1 S2A 0.5(4) . . ?
S1B Ni1 S2A 95.9(4) . . ?
P2 Ni1 S2A 90.4(4) . . ?
P1 Ni1 S2A 171.9(4) . . ?
S1A Ni1 S2A 85.6(4) . . ?
C26 P1 C20 106.30(17) . . ?
C26 P1 C34B 116.1(3) . . ?
C20 P1 C34B 94.8(3) . . ?
C26 P1 C34A 93.0(3) . . ?
C20 P1 C34A 114.3(3) . . ?
C34B P1 C34A 26.0(3) . . ?
C26 P1 Ni1 113.90(14) . . ?
C20 P1 Ni1 117.81(16) . . ?
C34B P1 Ni1 106.8(3) . . ?
C34A P1 Ni1 108.9(2) . . ?
C14 P2 C8 108.72(16) . . ?
C14 P2 C33 105.2(2) . . ?
C8 P2 C33 103.5(2) . . ?
C14 P2 Ni1 114.36(12) . . ?
C8 P2 Ni1 115.52(12) . . ?
C33 P2 Ni1 108.45(13) . . ?
C1A S1A Ni1 105.2(13) . . ?
C2A S2A Ni1 107.1(17) . . ?
C7A S3A C3A 97.6(10) . . ?
C7A S4A C4A 95.9(10) . . ?
C2A C1A C5A 116(4) . . ?
C2A C1A S1A 125(4) . . ?
C5A C1A S1A 119.1(19) . . ?
C1A C2A C6A 125(5) . . ?
C1A C2A S2A 116(4) . . ?
C6A C2A S2A 118(4) . . ?
C5A C3A C4A 123(2) . . ?
C5A C3A S3A 123.6(19) . . ?
C4A C3A S3A 114(2) . . ?
C3A C4A C6A 121(2) . . ?
C3A C4A S4A 119(2) . . ?
C6A C4A S4A 120.3(15) . . ?
C3A C5A C1A 119.4(19) . . ?
C4A C6A C2A 116(3) . . ?
O1A C7A S4A 125.8(17) . . ?
O1A C7A S3A 120.2(14) . . ?
S4A C7A S3A 113.9(10) . . ?
C1B S1B Ni1 103.6(4) . . ?
C2B S2B Ni1 102.9(5) . . ?
C3B S3B C7B 96.8(3) . . ?
C4B S4B C7B 96.5(4) . . ?
C5B C1B C2B 120.2(11) . . ?
C5B C1B S1B 121.6(5) . . ?
C2B C1B S1B 118.2(11) . . ?
C6B C2B C1B 118.9(15) . . ?
C6B C2B S2B 121.2(10) . . ?
C1B C2B S2B 119.7(12) . . ?
C4B C3B C5B 120.5(7) . . ?
C4B C3B S3B 116.7(6) . . ?
C5B C3B S3B 122.8(5) . . ?
C3B C4B C6B 119.9(7) . . ?
C3B C4B S4B 116.8(6) . . ?
C6B C4B S4B 123.2(5) . . ?
C1B C5B C3B 120.2(6) . . ?
C2B C6B C4B 120.3(9) . . ?
O1B C7B S4B 124.2(7) . . ?
O1B C7B S3B 122.6(6) . . ?
S4B C7B S3B 113.1(4) . . ?
C13 C8 C9 119.2(3) . . ?
C13 C8 P2 119.1(3) . . ?
C9 C8 P2 121.5(3) . . ?
C10 C9 C8 119.8(4) . . ?
C11 C10 C9 120.6(4) . . ?
C10 C11 C12 120.4(4) . . ?
C11 C12 C13 119.4(4) . . ?
C12 C13 C8 120.4(3) . . ?
C19 C14 C15 118.0(3) . . ?
C19 C14 P2 123.8(3) . . ?
C15 C14 P2 118.1(3) . . ?
C16 C15 C14 121.2(3) . . ?
C17 C16 C15 120.8(4) . . ?
C18 C17 C16 118.6(4) . . ?
C17 C18 C19 121.5(4) . . ?
C14 C19 C18 119.8(4) . . ?
C21 C20 C25 118.3(4) . . ?
C21 C20 P1 124.6(3) . . ?
C25 C20 P1 117.0(3) . . ?
C20 C21 C22 121.2(4) . . ?
C23 C22 C21 119.8(4) . . ?
C24 C23 C22 119.5(4) . . ?
C23 C24 C25 120.9(5) . . ?
C24 C25 C20 120.3(4) . . ?
C31 C26 C27 118.2(4) . . ?
C31 C26 P1 120.1(4) . . ?
C27 C26 P1 121.6(3) . . ?
C28 C27 C26 121.6(4) . . ?
C27 C28 C29 119.4(5) . . ?
C28 C29 C30 120.4(5) . . ?
C31 C30 C29 119.5(5) . . ?
C26 C31 C30 121.0(5) . . ?
C34A C33 C34B 34.6(4) . . ?
C34A C33 P2 113.2(4) . . ?
C34B C33 P2 115.3(4) . . ?
C33 C34A P1 111.9(5) . . ?
C33 C34B P1 109.8(4) . . ?

loop_
_geom_bond_atom_site_label_1
_geom_bond_atom_site_label_2
_geom_bond_distance
_geom_bond_site_symmetry_2
_geom_bond_publ_flag
Ni1 S2B 2.113(7) . ?
Ni1 S1B 2.127(5) . ?
Ni1 P2 2.1602(10) . ?
Ni1 P1 2.1612(12) . ?
Ni1 S1A 2.224(13) . ?
Ni1 S2A 2.30(2) . ?
P1 C26 1.808(5) . ?
P1 C20 1.814(4) . ?
P1 C34B 1.852(7) . ?
P1 C34A 1.900(8) . ?
P2 C14 1.816(4) . ?
P2 C8 1.817(4) . ?
P2 C33 1.837(4) . ?
S1A C1A 1.71(3) . ?
S2A C2A 1.71(6) . ?
S3A C7A 1.77(2) . ?
S3A C3A 1.78(2) . ?
S4A C7A 1.740(17) . ?
S4A C4A 1.78(2) . ?
O1A C7A 1.22(2) . ?
C1A C2A 1.32(4) . ?
C1A C5A 1.49(5) . ?
C2A C6A 1.43(5) . ?
C3A C5A 1.33(3) . ?
C3A C4A 1.37(2) . ?
C4A C6A 1.38(3) . ?
S1B C1B 1.763(12) . ?
S2B C2B 1.77(2) . ?
S3B C3B 1.744(7) . ?
S3B C7B 1.775(9) . ?
S4B C4B 1.753(8) . ?
S4B C7B 1.773(7) . ?
O1B C7B 1.204(8) . ?
C1B C5B 1.384(14) . ?
C1B C2B 1.420(15) . ?
C2B C6B 1.395(18) . ?
C3B C4B 1.385(8) . ?
C3B C5B 1.390(10) . ?
C4B C6B 1.403(10) . ?
C8 C13 1.394(5) . ?
C8 C9 1.399(5) . ?
C9 C10 1.378(6) . ?
C10 C11 1.376(6) . ?
C11 C12 1.387(6) . ?
C12 C13 1.388(5) . ?
C14 C19 1.379(5) . ?
C14 C15 1.383(5) . ?
C15 C16 1.375(5) . ?
C16 C17 1.367(5) . ?
C17 C18 1.361(6) . ?
C18 C19 1.394(6) . ?
C20 C21 1.381(5) . ?
C20 C25 1.398(6) . ?
C21 C22 1.386(5) . ?
C22 C23 1.381(6) . ?
C23 C24 1.376(7) . ?
C24 C25 1.377(7) . ?
C26 C31 1.383(6) . ?
C26 C27 1.400(6) . ?
C27 C28 1.374(7) . ?
C28 C29 1.379(7) . ?
C29 C30 1.392(7) . ?
C30 C31 1.386(7) . ?
C33 C34A 1.363(8) . ?
C33 C34B 1.462(8) . ?
